data_1540541
loop_
_publ_author_name
'Nguyen, Tu N.'
'Wernsdorfer, Wolfgang'
'Shiddiq, Muhandis'
'Abboud, Khalil A.'
'Hill, Stephen'
'Christou, George'

_publ_section_title
;
 Supramolecular aggregates of single-molecule magnets: exchange-biased
 quantum tunneling of magnetization in a rectangular [Mn3]4tetramer
;
_journal_issue 2
_journal_name_full 'Chem. Sci.'
_journal_page_first 1156
_journal_paper_doi 10.1039/C5SC02599K
_journal_volume 7
_journal_year 2016
_chemical_formula_sum 'C206 H252 Cl44 Mn12 N24 O48'
_chemical_formula_weight 6051.38
_space_group_crystal_system monoclinic
_space_group_IT_number 15
_space_group_name_Hall '-C 2yc'
_space_group_name_H-M_alt 'C 1 2/c 1'
_symmetry_space_group_name_Hall '-C 2yc'
_symmetry_space_group_name_H-M 'C 1 2/c 1'
_atom_sites_solution_hydrogens geom
_audit_creation_method SHELXL-2014/6
_audit_update_record
;
2015-10-15 deposited with the CCDC.
2015-11-02 downloaded from the CCDC.
;
_cell_angle_alpha 90
_cell_angle_beta 127.707(1)
_cell_angle_gamma 90
_cell_formula_units_Z 4
_cell_length_a 42.112(3)
_cell_length_b 26.4980(16)
_cell_length_c 30.5334(18)
_cell_measurement_reflns_used 9854
_cell_measurement_temperature 100(2)
_cell_measurement_theta_max 28.0
_cell_measurement_theta_min 2.0
_cell_volume 26956(3)
_computing_cell_refinement 'Bruker APEX2 (Bruker, 2014)'
_computing_data_collection 'Bruker APEX2 (Bruker, 2014)'
_computing_data_reduction 'Bruker SAINT (Bruker, 2014)'
_computing_molecular_graphics 'SHELXTL-2014 (Bruker, 2014)'
_computing_publication_material 'SHELXTL-2014 (Bruker, 2014)'
_computing_structure_refinement 'SHELXTL-2014 (Bruker, 2014)'
_computing_structure_solution 'SHELXTL-2014 (Bruker, 2014)'
_diffrn_ambient_temperature 100(2)
_diffrn_measured_fraction_theta_full 1.000
_diffrn_measured_fraction_theta_max 0.999
_diffrn_measurement_device_type 'Bruker APEX-II DUO'
_diffrn_measurement_method 'phi and omega scans'
_diffrn_radiation_type MoK\a
_diffrn_radiation_wavelength 0.71073
_diffrn_reflns_av_R_equivalents 0.0771
_diffrn_reflns_av_unetI/netI 0.0558
_diffrn_reflns_laue_measured_fraction_full 1.000
_diffrn_reflns_laue_measured_fraction_max 0.999
_diffrn_reflns_limit_h_max 55
_diffrn_reflns_limit_h_min -55
_diffrn_reflns_limit_k_max 34
_diffrn_reflns_limit_k_min -34
_diffrn_reflns_limit_l_max 40
_diffrn_reflns_limit_l_min -40
_diffrn_reflns_number 518676
_diffrn_reflns_point_group_measured_fraction_full 1.000
_diffrn_reflns_point_group_measured_fraction_max 0.999
_diffrn_reflns_theta_full 25.242
_diffrn_reflns_theta_max 27.930
_diffrn_reflns_theta_min 0.982
_diffrn_source 'fine-focus sealed tube'
_exptl_absorpt_coefficient_mu 1.048
_exptl_absorpt_correction_T_max 0.8970
_exptl_absorpt_correction_T_min 0.7650
_exptl_absorpt_correction_type integration
_exptl_absorpt_process_details 'Bruker SADABS'
_exptl_crystal_colour brown
_exptl_crystal_density_diffrn 1.491
_exptl_crystal_description plates
_exptl_crystal_F_000 12352
_exptl_crystal_size_max 0.270
_exptl_crystal_size_mid 0.236
_exptl_crystal_size_min 0.106
_refine_diff_density_max 0.779
_refine_diff_density_min -0.797
_refine_diff_density_rms 0.083
_refine_ls_extinction_method none
_refine_ls_goodness_of_fit_ref 1.001
_refine_ls_hydrogen_treatment constr
_refine_ls_matrix_type full
_refine_ls_number_parameters 1302
_refine_ls_number_reflns 32304
_refine_ls_number_restraints 33
_refine_ls_restrained_S_all 1.003
_refine_ls_R_factor_all 0.0845
_refine_ls_R_factor_gt 0.0511
_refine_ls_shift/su_max 0.002
_refine_ls_shift/su_mean 0.000
_refine_ls_structure_factor_coef Fsqd
_refine_ls_weighting_details 'w=1/[\s^2^(Fo^2^)+(0.0789P)^2^] where P=(Fo^2^+2Fc^2^)/3'
_refine_ls_weighting_scheme calc
_refine_ls_wR_factor_gt 0.1321
_refine_ls_wR_factor_ref 0.1411
_reflns_Friedel_coverage 0.000
_reflns_number_gt 20689
_reflns_number_total 32304
_reflns_threshold_expression 'I > 2\s(I)'
_cod_data_source_file c5sc02599k2.cif
_cod_data_source_block 80
_cod_depositor_comments 'Adding full bibliography for 1540538--1540541.cif.'
_cod_database_code 1540541
_shelx_space_group_comment
; 
The symmetry employed for this shelxl refinement is uniquely defined 
by the following loop, which should always be used as a source of 
symmetry information in preference to the above space-group names. 
They are only intended as comments. 
;
_shelx_estimated_absorpt_t_min 0.765
_shelx_estimated_absorpt_t_max 0.897
_shelxl_version_number 2014/6

loop_
_space_group_symop_operation_xyz
'x, y, z'
'-x, y, -z+1/2'
'x+1/2, y+1/2, z'
'-x+1/2, y+1/2, -z+1/2'
'-x, -y, -z'
'x, -y, z-1/2'
'-x+1/2, -y+1/2, -z'
'x+1/2, -y+1/2, z-1/2'

loop_
_atom_site_label
_atom_site_type_symbol
_atom_site_fract_x
_atom_site_fract_y
_atom_site_fract_z
_atom_site_U_iso_or_equiv
_atom_site_adp_type
_atom_site_occupancy
_atom_site_site_symmetry_order
_atom_site_calc_flag
_atom_site_refinement_flags_posn
_atom_site_refinement_flags_adp
_atom_site_refinement_flags_occupancy
_atom_site_disorder_assembly
_atom_site_disorder_group
Mn1 Mn 0.06571(2) 0.20392(2) -0.02406(2) 0.02553(10) Uani 1 1 d . . . . .
Mn2 Mn 0.11770(2) 0.29398(2) 0.06039(2) 0.02335(9) Uani 1 1 d . . . . .
Mn3 Mn 0.09010(2) 0.29810(2) -0.06329(2) 0.02476(10) Uani 1 1 d . . . . .
Mn4 Mn 0.12026(2) 0.67692(2) -0.01877(2) 0.02357(9) Uani 1 1 d . . . . .
Mn5 Mn 0.11507(2) 0.76957(2) 0.04376(2) 0.02491(10) Uani 1 1 d . . . . .
Mn6 Mn 0.14523(2) 0.66131(2) 0.10247(2) 0.02163(9) Uani 1 1 d . . . . .
O1 O 0.09909(5) 0.25983(6) -0.00519(7) 0.0230(4) Uani 1 1 d . . . . .
O2 O 0.13547(5) 0.70560(6) 0.04767(7) 0.0230(4) Uani 1 1 d . . . . .
O3 O 0.02618(5) 0.27913(7) -0.11246(7) 0.0283(4) Uani 1 1 d . . . . .
O4 O 0.04364(5) 0.23958(7) 0.01653(7) 0.0272(4) Uani 1 1 d . . . . .
O5 O 0.08221(5) 0.35935(7) 0.00890(7) 0.0256(4) Uani 1 1 d . . . . .
O6 O 0.09993(5) 0.61120(6) 0.03696(7) 0.0249(4) Uani 1 1 d . . . . .
O7 O 0.06178(6) 0.71488(7) -0.05998(8) 0.0284(4) Uani 1 1 d . . . . .
O8 O 0.08459(5) 0.73651(7) 0.07405(7) 0.0259(4) Uani 1 1 d . . . . .
O9 O 0.10585(6) 0.16435(7) 0.03894(8) 0.0322(4) Uani 1 1 d . . . . .
O10 O 0.14548(6) 0.22201(7) 0.10427(8) 0.0322(4) Uani 1 1 d . . . . .
O11 O 0.08670(6) 0.17480(7) -0.06997(8) 0.0347(5) Uani 1 1 d . . . . .
O12 O 0.10308(6) 0.24500(7) -0.09324(8) 0.0331(5) Uani 1 1 d . . . . .
O13 O 0.15222(6) 0.32311(8) -0.00835(8) 0.0334(5) Uani 1 1 d . . . . .
O14 O 0.16707(5) 0.31737(7) 0.07563(8) 0.0311(4) Uani 1 1 d . . . . .
O15 O 0.14210(6) 0.72932(7) -0.03701(8) 0.0324(4) Uani 1 1 d . . . . .
O16 O 0.14309(6) 0.79767(7) 0.00729(9) 0.0341(5) Uani 1 1 d . . . . .
O17 O 0.17646(5) 0.63433(7) 0.02971(8) 0.0294(4) Uani 1 1 d . . . . .
O18 O 0.18927(5) 0.62634(7) 0.11224(7) 0.0261(4) Uani 1 1 d . . . . .
O19 O 0.16092(6) 0.79153(7) 0.11633(8) 0.0315(4) Uani 1 1 d . . . . .
O20 O 0.18809(5) 0.71913(7) 0.16259(7) 0.0274(4) Uani 1 1 d . . . . .
N1 N 0.02266(7) 0.15029(8) -0.05534(10) 0.0333(6) Uani 1 1 d . . . . .
N2 N 0.02099(7) 0.23571(8) -0.09628(9) 0.0260(5) Uani 1 1 d . . . . .
N3 N 0.12764(6) 0.33005(8) 0.12619(9) 0.0242(5) Uani 1 1 d . . . . .
N4 N 0.06929(6) 0.27237(8) 0.05428(9) 0.0232(5) Uani 1 1 d . . . . .
N5 N 0.07513(7) 0.34792(9) -0.12325(9) 0.0297(5) Uani 1 1 d . . . . .
N6 N 0.07727(6) 0.35986(8) -0.03784(9) 0.0229(5) Uani 1 1 d . . . . .
N7 N 0.09674(7) 0.63925(8) -0.09036(9) 0.0274(5) Uani 1 1 d . . . . .
N8 N 0.09520(6) 0.61755(8) -0.00934(9) 0.0228(5) Uani 1 1 d . . . . .
N9 N 0.08594(7) 0.83619(9) 0.02567(10) 0.0338(6) Uani 1 1 d . . . . .
N10 N 0.06609(6) 0.75695(8) -0.03424(9) 0.0245(5) Uani 1 1 d . . . . .
N11 N 0.14870(7) 0.62088(8) 0.16179(9) 0.0256(5) Uani 1 1 d . . . . .
N12 N 0.10277(6) 0.69509(8) 0.10302(9) 0.0226(5) Uani 1 1 d . . . . .
C1 C 0.02655(10) 0.10562(12) -0.03228(15) 0.0474(8) Uani 1 1 d . . . . .
H1A H 0.0513 0.0973 0.0022 0.057 Uiso 1 1 calc R U . . .
C2 C -0.00431(12) 0.07157(13) -0.05726(18) 0.0702(13) Uani 1 1 d . . . . .
H2A H -0.0010 0.0397 -0.0407 0.084 Uiso 1 1 calc R U . . .
C3 C -0.04068(12) 0.08438(14) -0.10738(18) 0.0754(14) Uani 1 1 d . . . . .
H3A H -0.0625 0.0613 -0.1252 0.091 Uiso 1 1 calc R U . . .
C4 C -0.04497(11) 0.13031(12) -0.13089(16) 0.0545(10) Uani 1 1 d . . . . .
H4A H -0.0698 0.1396 -0.1649 0.065 Uiso 1 1 calc R U . . .
C5 C -0.01278(9) 0.16295(11) -0.10452(12) 0.0349(7) Uani 1 1 d . . . . .
C6 C -0.01334(8) 0.21196(10) -0.12703(11) 0.0276(6) Uani 1 1 d . . . . .
C7 C -0.04933(8) 0.23191(11) -0.18053(11) 0.0299(6) Uani 1 1 d . . . . .
H7A H -0.0618 0.2042 -0.2080 0.036 Uiso 1 1 calc R U . . .
H7B H -0.0407 0.2581 -0.1943 0.036 Uiso 1 1 calc R U . . .
C11 C 0.15939(8) 0.3589(1) 0.16280(11) 0.0296(6) Uani 1 1 d . . . . .
H11A H 0.1806 0.3612 0.1600 0.036 Uiso 1 1 calc R U . . .
C12 C 0.16278(9) 0.38545(11) 0.20427(12) 0.0339(7) Uani 1 1 d . . . . .
C13 C 0.13127(9) 0.38243(11) 0.20743(12) 0.0372(7) Uani 1 1 d . . . . .
H13A H 0.1324 0.4008 0.2350 0.045 Uiso 1 1 calc R U . . .
C14 C 0.09802(9) 0.35233(10) 0.17000(12) 0.0319(6) Uani 1 1 d . . . . .
H14A H 0.0764 0.3500 0.1720 0.038 Uiso 1 1 calc R U . . .
C15 C 0.09680(8) 0.32574(10) 0.12980(11) 0.0254(6) Uani 1 1 d . . . . .
C16 C 0.06434(8) 0.29218(9) 0.08885(11) 0.0246(6) Uani 1 1 d . . . . .
C17 C 0.02924(8) 0.27831(10) 0.08739(11) 0.0251(6) Uani 1 1 d . . . . .
H17A H 0.0049 0.2754 0.0484 0.030 Uiso 1 1 calc R U . . .
H17B H 0.0245 0.3053 0.1052 0.030 Uiso 1 1 calc R U . . .
C21 C 0.07578(10) 0.34001(13) -0.16605(14) 0.0447(8) Uani 1 1 d . . . . .
H21A H 0.0852 0.3084 -0.1686 0.054 Uiso 1 1 calc R U . . .
C22 C 0.06346(13) 0.37545(15) -0.20660(16) 0.0602(11) Uani 1 1 d . . . . .
C23 C 0.04921(12) 0.42118(14) -0.20276(14) 0.0551(10) Uani 1 1 d . . . . .
H23A H 0.0407 0.4467 -0.2297 0.066 Uiso 1 1 calc R U . . .
C24 C 0.0475(1) 0.42940(12) -0.15963(12) 0.0395(7) Uani 1 1 d . . . . .
H24A H 0.0368 0.4601 -0.1576 0.047 Uiso 1 1 calc R U . . .
C25 C 0.06131(8) 0.39295(11) -0.11939(11) 0.0291(6) Uani 1 1 d . . . . .
C26 C 0.06279(8) 0.39918(10) -0.07059(11) 0.0243(6) Uani 1 1 d . . . . .
C27 C 0.04829(8) 0.44599(10) -0.06075(11) 0.0259(6) Uani 1 1 d . . . . .
H27A H 0.0449 0.4390 -0.0320 0.031 Uiso 1 1 calc R U . . .
H27B H 0.0216 0.4550 -0.0953 0.031 Uiso 1 1 calc R U . . .
C28 C 0.07673(8) 0.4914(1) -0.04232(11) 0.0271(6) Uani 1 1 d . . . . .
H28A H 0.0852 0.4931 -0.0665 0.032 Uiso 1 1 calc R U . . .
C29 C 0.11433(9) 0.4860(1) 0.01770(13) 0.0396(8) Uani 1 1 d . . . . .
C30 C 0.11042(12) 0.48492(12) 0.06053(13) 0.054(1) Uani 1 1 d . . . . .
H30A H 0.0844 0.4881 0.0512 0.065 Uiso 1 1 calc R U . . .
C31 C 0.14283(15) 0.47940(14) 0.11507(16) 0.0702(13) Uani 1 1 d . . . . .
H31A H 0.1395 0.4794 0.1432 0.084 Uiso 1 1 calc R U . . .
C32 C 0.17867(16) 0.47409(15) 0.1276(2) 0.0791(15) Uani 1 1 d . . . . .
H32A H 0.2009 0.4696 0.1655 0.095 Uiso 1 1 calc R U . . .
C33 C 0.18602(12) 0.47468(14) 0.0890(2) 0.0762(14) Uani 1 1 d . . . . .
H33A H 0.2124 0.4714 0.0998 0.091 Uiso 1 1 calc R U . . .
C34 C 0.15124(11) 0.48054(13) 0.03107(18) 0.0613(11) Uani 1 1 d . . . . .
H34A H 0.1545 0.4805 0.0029 0.074 Uiso 1 1 calc R U . . .
C35 C 0.05363(8) 0.54035(10) -0.05072(11) 0.0261(6) Uani 1 1 d . . . . .
H35A H 0.0262 0.5382 -0.0862 0.031 Uiso 1 1 calc R U . . .
H35B H 0.0512 0.5435 -0.0206 0.031 Uiso 1 1 calc R U . . .
C36 C 0.07421(8) 0.58643(10) -0.05116(11) 0.0248(6) Uani 1 1 d . . . . .
C37 C 0.07324(8) 0.59926(10) -0.09809(11) 0.0274(6) Uani 1 1 d . . . . .
C38 C 0.05108(9) 0.57345(11) -0.14827(12) 0.0347(7) Uani 1 1 d . . . . .
H38A H 0.0340 0.5464 -0.1543 0.042 Uiso 1 1 calc R U . . .
C39 C 0.05405(10) 0.58734(12) -0.18930(13) 0.0423(8) Uani 1 1 d . . . . .
H39A H 0.0394 0.5695 -0.2234 0.051 Uiso 1 1 calc R U . . .
C40 C 0.07822(10) 0.62688(13) -0.18062(13) 0.0447(8) Uani 1 1 d . . . . .
H40A H 0.0809 0.6364 -0.2082 0.054 Uiso 1 1 calc R U . . .
C41 C 0.09861(10) 0.65279(12) -0.13101(13) 0.0397(7) Uani 1 1 d . . . . .
H41A H 0.1145 0.6811 -0.1256 0.048 Uiso 1 1 calc R U . . .
C51 C 0.10061(10) 0.87732(12) 0.05751(16) 0.0507(9) Uani 1 1 d . . . . .
H51A H 0.1260 0.8756 0.0930 0.061 Uiso 1 1 calc R U . . .
C52 C 0.07977(12) 0.92219(13) 0.04006(19) 0.0772(14) Uani 1 1 d . . . . .
H52A H 0.0908 0.9514 0.0628 0.093 Uiso 1 1 calc R U . . .
C53 C 0.04283(12) 0.92384(14) -0.0108(2) 0.0830(16) Uani 1 1 d . . . . .
H53A H 0.0280 0.9545 -0.0235 0.100 Uiso 1 1 calc R U . . .
C54 C 0.02718(11) 0.88178(12) -0.04349(17) 0.0579(10) Uani 1 1 d . . . . .
H54A H 0.0012 0.8827 -0.0782 0.070 Uiso 1 1 calc R U . . .
C55 C 0.04969(9) 0.83788(11) -0.02525(13) 0.0353(7) Uani 1 1 d . . . . .
C56 C 0.03833(8) 0.79179(10) -0.05829(12) 0.0280(6) Uani 1 1 d . . . . .
C57 C -0.00007(8) 0.78651(11) -0.11586(11) 0.0295(6) Uani 1 1 d . . . . .
H57A H 0.0035 0.7602 -0.1355 0.035 Uiso 1 1 calc R U . . .
H57B H -0.0057 0.8187 -0.1358 0.035 Uiso 1 1 calc R U . . .
C58 C -0.03667(8) 0.77252(10) -0.11789(11) 0.0259(6) Uani 1 1 d . . . . .
H58A H -0.0402 0.7996 -0.0983 0.031 Uiso 1 1 calc R U . . .
C59 C -0.07495(8) 0.76957(10) -0.17719(11) 0.0263(6) Uani 1 1 d . . . . .
C60 C -0.11028(8) 0.78800(11) -0.18993(12) 0.0314(6) Uani 1 1 d . . . . .
H60A H -0.1099 0.8049 -0.1622 0.038 Uiso 1 1 calc R U . . .
C61 C -0.14653(9) 0.78233(13) -0.24269(13) 0.0409(8) Uani 1 1 d . . . . .
H61A H -0.1708 0.7943 -0.2506 0.049 Uiso 1 1 calc R U . . .
C62 C -0.14671(10) 0.75888(12) -0.28351(13) 0.0434(8) Uani 1 1 d . . . . .
H62A H -0.1711 0.7556 -0.3199 0.052 Uiso 1 1 calc R U . . .
C63 C -0.11175(10) 0.74043(12) -0.27142(12) 0.0421(8) Uani 1 1 d . . . . .
H63A H -0.1121 0.7237 -0.2992 0.051 Uiso 1 1 calc R U . . .
C64 C -0.07586(9) 0.74616(11) -0.21862(12) 0.0358(7) Uani 1 1 d . . . . .
H64A H -0.0517 0.7339 -0.2107 0.043 Uiso 1 1 calc R U . . .
C71 C 0.17543(9) 0.58455(11) 0.19277(12) 0.0338(7) Uani 1 1 d . . . . .
H71A H 0.1958 0.5775 0.1892 0.041 Uiso 1 1 calc R U . . .
C72 C 0.17395(10) 0.55700(12) 0.23008(13) 0.0420(8) Uani 1 1 d . . . . .
H72A H 0.1934 0.5317 0.2524 0.050 Uiso 1 1 calc R U . . .
C73 C 0.14384(10) 0.56688(12) 0.23421(13) 0.0409(8) Uani 1 1 d . . . . .
H73A H 0.1421 0.5480 0.2591 0.049 Uiso 1 1 calc R U . . .
C74 C 0.11621(9) 0.60433(11) 0.20222(12) 0.0344(7) Uani 1 1 d . . . . .
H74A H 0.0951 0.6110 0.2045 0.041 Uiso 1 1 calc R U . . .
C75 C 0.11942(8) 0.63222(10) 0.16664(11) 0.0258(6) Uani 1 1 d . . . . .
C76 C 0.09406(8) 0.67527(10) 0.13335(11) 0.0240(6) Uani 1 1 d . . . . .
C77 C 0.06323(8) 0.69858(10) 0.13703(11) 0.0265(6) Uani 1 1 d . . . . .
H77A H 0.0542 0.6733 0.1511 0.032 Uiso 1 1 calc R U . . .
H77B H 0.0396 0.7091 0.0997 0.032 Uiso 1 1 calc R U . . .
C78 C 0.08101(8) 0.74527(10) 0.17629(11) 0.0273(6) Uani 1 1 d . . . . .
H78A H 0.0880 0.7713 0.1598 0.033 Uiso 1 1 calc R U . . .
C79 C 0.11926(8) 0.73054(10) 0.23249(11) 0.0277(6) Uani 1 1 d . . . . .
C80 C 0.11897(9) 0.70872(13) 0.27298(12) 0.0399(7) Uani 1 1 d . . . . .
H80A H 0.0943 0.7063 0.2677 0.048 Uiso 1 1 calc R U . . .
C81 C 0.15362(10) 0.69009(14) 0.32128(13) 0.0482(9) Uani 1 1 d . . . . .
H81A H 0.1525 0.6748 0.3484 0.058 Uiso 1 1 calc R U . . .
C82 C 0.18950(9) 0.69363(15) 0.33001(14) 0.0514(9) Uani 1 1 d . . . . .
H82A H 0.2134 0.6807 0.3630 0.062 Uiso 1 1 calc R U . . .
C83 C 0.19042(10) 0.71627(16) 0.29018(16) 0.0612(11) Uani 1 1 d . . . . .
H83A H 0.2151 0.7186 0.2956 0.073 Uiso 1 1 calc R U . . .
C84 C 0.15602(9) 0.73567(13) 0.24250(14) 0.0435(8) Uani 1 1 d . . . . .
H84A H 0.1575 0.7526 0.2164 0.052 Uiso 1 1 calc R U . . .
C91 C 0.13836(9) 0.17837(11) 0.08503(12) 0.0299(6) Uani 1 1 d . . . . .
C92 C 0.17102(9) 0.13820(11) 0.11801(13) 0.0363(7) Uani 1 1 d . . . . .
C93 C 0.20738(10) 0.15694(15) 0.12308(16) 0.0563(10) Uani 1 1 d . . . . .
H93A H 0.2154 0.1902 0.1409 0.084 Uiso 1 1 calc R U . . .
H93B H 0.2005 0.1596 0.0861 0.084 Uiso 1 1 calc R U . . .
H93C H 0.2296 0.1331 0.1455 0.084 Uiso 1 1 calc R U . . .
C94 C 0.18176(10) 0.13391(12) 0.17570(13) 0.0446(8) Uani 1 1 d . . . . .
H94A H 0.1893 0.1672 0.1933 0.067 Uiso 1 1 calc R U . . .
H94B H 0.2043 0.1105 0.1983 0.067 Uiso 1 1 calc R U . . .
H94C H 0.1585 0.1213 0.1724 0.067 Uiso 1 1 calc R U . . .
C95 C 0.15686(11) 0.08693(12) 0.08863(15) 0.0545(10) Uani 1 1 d . . . . .
H95A H 0.1332 0.0759 0.0851 0.082 Uiso 1 1 calc R U . . .
H95B H 0.1784 0.0620 0.1103 0.082 Uiso 1 1 calc R U . . .
H95C H 0.1500 0.0901 0.0518 0.082 Uiso 1 1 calc R U . . .
C101 C 0.10357(9) 0.19695(12) -0.08644(12) 0.0346(7) Uani 1 1 d . . . . .
C102 C 0.12898(10) 0.16567(11) -0.09739(13) 0.0496(9) Uani 1 1 d D . . . .
C103 C 0.16846(16) 0.1556(3) -0.0396(2) 0.0609(9) Uiso 0.6 1 d D . P A 1
H10A H 0.1627 0.1389 -0.0166 0.091 Uiso 0.6 1 calc R U P A 1
H10B H 0.1857 0.1339 -0.0430 0.091 Uiso 0.6 1 calc R U P A 1
H10C H 0.1822 0.1877 -0.0225 0.091 Uiso 0.6 1 calc R U P A 1
C104 C 0.1364(2) 0.1918(2) -0.1348(3) 0.0609(9) Uiso 0.6 1 d D . P A 1
H10D H 0.1494 0.2244 -0.1187 0.091 Uiso 0.6 1 calc R U P A 1
H10E H 0.1539 0.1706 -0.1383 0.091 Uiso 0.6 1 calc R U P A 1
H10F H 0.1108 0.1971 -0.1714 0.091 Uiso 0.6 1 calc R U P A 1
C105 C 0.1086(2) 0.11435(19) -0.1214(3) 0.0609(9) Uiso 0.6 1 d D . P A 1
H10G H 0.1041 0.0982 -0.0968 0.091 Uiso 0.6 1 calc R U P A 1
H10H H 0.0829 0.1193 -0.1580 0.091 Uiso 0.6 1 calc R U P A 1
H10I H 0.1259 0.0928 -0.1249 0.091 Uiso 0.6 1 calc R U P A 1
C203 C 0.17257(18) 0.1807(4) -0.0506(3) 0.0609(9) Uiso 0.4 1 d D . P A 2
H20A H 0.1757 0.2173 -0.0517 0.091 Uiso 0.4 1 calc R U P A 2
H20B H 0.1792 0.1714 -0.0149 0.091 Uiso 0.4 1 calc R U P A 2
H20C H 0.1907 0.1632 -0.0556 0.091 Uiso 0.4 1 calc R U P A 2
C204 C 0.1166(3) 0.1817(4) -0.1544(3) 0.0609(9) Uiso 0.4 1 d D . P A 2
H20D H 0.1203 0.2182 -0.1546 0.091 Uiso 0.4 1 calc R U P A 2
H20E H 0.1333 0.1640 -0.1618 0.091 Uiso 0.4 1 calc R U P A 2
H20F H 0.0883 0.1731 -0.1831 0.091 Uiso 0.4 1 calc R U P A 2
C205 C 0.1234(3) 0.10897(19) -0.0967(4) 0.0609(9) Uiso 0.4 1 d D . P A 2
H20G H 0.0955 0.1000 -0.1267 0.091 Uiso 0.4 1 calc R U P A 2
H20H H 0.1413 0.0911 -0.1018 0.091 Uiso 0.4 1 calc R U P A 2
H20I H 0.1298 0.0993 -0.0611 0.091 Uiso 0.4 1 calc R U P A 2
C111 C 0.17621(9) 0.32407(11) 0.04275(13) 0.0332(7) Uani 1 1 d . . . . .
C112 C 0.22096(9) 0.33067(13) 0.07060(14) 0.0421(8) Uani 1 1 d . . . . .
C113 C 0.23465(10) 0.28034(16) 0.06288(16) 0.0610(11) Uani 1 1 d . . . . .
H11B H 0.2286 0.2531 0.0785 0.092 Uiso 1 1 calc R U . . .
H11C H 0.2636 0.2815 0.0819 0.092 Uiso 1 1 calc R U . . .
H11D H 0.2205 0.2742 0.0233 0.092 Uiso 1 1 calc R U . . .
C114 C 0.24512(10) 0.34312(16) 0.13149(15) 0.0578(10) Uani 1 1 d . . . . .
H11E H 0.2359 0.3753 0.1359 0.087 Uiso 1 1 calc R U . . .
H11F H 0.2736 0.3457 0.1478 0.087 Uiso 1 1 calc R U . . .
H11G H 0.2415 0.3164 0.1503 0.087 Uiso 1 1 calc R U . . .
C115 C 0.22601(10) 0.37220(16) 0.04037(16) 0.0616(11) Uani 1 1 d . . . . .
H11H H 0.2182 0.4048 0.0464 0.092 Uiso 1 1 calc R U . . .
H11I H 0.2089 0.3648 0.0006 0.092 Uiso 1 1 calc R U . . .
H11J H 0.2541 0.3736 0.0547 0.092 Uiso 1 1 calc R U . . .
C121 C 0.15117(9) 0.77565(12) -0.02031(12) 0.0356(7) Uani 1 1 d . . . . .
C122 C 0.17511(12) 0.80306(12) -0.03573(15) 0.0612(11) Uani 1 1 d D . . . .
C123 C 0.1922(4) 0.7628(4) -0.0541(5) 0.0772(13) Uiso 0.4 1 d D . P B 1
H12A H 0.2076 0.7799 -0.0641 0.116 Uiso 0.4 1 calc R U P B 1
H12B H 0.2097 0.7394 -0.0236 0.116 Uiso 0.4 1 calc R U P B 1
H12C H 0.1699 0.7441 -0.0862 0.116 Uiso 0.4 1 calc R U P B 1
C124 C 0.1415(3) 0.8274(5) -0.0927(3) 0.0772(13) Uiso 0.4 1 d D . P B 1
H12D H 0.1538 0.8462 -0.1065 0.116 Uiso 0.4 1 calc R U P B 1
H12E H 0.1241 0.8008 -0.1192 0.116 Uiso 0.4 1 calc R U P B 1
H12F H 0.1255 0.8505 -0.0881 0.116 Uiso 0.4 1 calc R U P B 1
C125 C 0.2005(4) 0.8469(4) 0.0048(5) 0.0772(13) Uiso 0.4 1 d D . P B 1
H12G H 0.2153 0.8635 -0.0063 0.116 Uiso 0.4 1 calc R U P B 1
H12H H 0.1827 0.8715 0.0040 0.116 Uiso 0.4 1 calc R U P B 1
H12I H 0.2195 0.8335 0.0424 0.116 Uiso 0.4 1 calc R U P B 1
C223 C 0.1526(4) 0.8037(5) -0.0989(3) 0.0772(13) Uiso 0.4 1 d D . P B 2
H22A H 0.1689 0.8215 -0.1071 0.116 Uiso 0.4 1 calc R U P B 2
H22B H 0.1479 0.7689 -0.1126 0.116 Uiso 0.4 1 calc R U P B 2
H22C H 0.1269 0.8210 -0.1171 0.116 Uiso 0.4 1 calc R U P B 2
C224 C 0.1814(4) 0.8591(3) -0.0157(6) 0.0772(13) Uiso 0.4 1 d D . P B 2
H22D H 0.1967 0.8773 -0.0252 0.116 Uiso 0.4 1 calc R U P B 2
H22E H 0.1552 0.8754 -0.0338 0.116 Uiso 0.4 1 calc R U P B 2
H22F H 0.1962 0.8598 0.0245 0.116 Uiso 0.4 1 calc R U P B 2
C225 C 0.2181(2) 0.7797(5) 0.0014(5) 0.0772(13) Uiso 0.4 1 d D . P B 2
H22G H 0.2348 0.7960 -0.0068 0.116 Uiso 0.4 1 calc R U P B 2
H22H H 0.2301 0.7849 0.0405 0.116 Uiso 0.4 1 calc R U P B 2
H22I H 0.2164 0.7434 -0.0060 0.116 Uiso 0.4 1 calc R U P B 2
C323 C 0.1735(6) 0.7808(6) -0.0818(6) 0.0772(13) Uiso 0.3 1 d D . P B 3
H32B H 0.1455 0.7747 -0.1137 0.116 Uiso 0.3 1 calc R U P B 3
H32C H 0.1857 0.8042 -0.0925 0.116 Uiso 0.3 1 calc R U P B 3
H32D H 0.1883 0.7488 -0.0697 0.116 Uiso 0.3 1 calc R U P B 3
C324 C 0.1601(5) 0.8565(4) -0.0499(8) 0.0772(13) Uiso 0.3 1 d D . P B 3
H32E H 0.1612 0.8712 -0.0196 0.116 Uiso 0.3 1 calc R U P B 3
H32F H 0.1771 0.8764 -0.0554 0.116 Uiso 0.3 1 calc R U P B 3
H32G H 0.1324 0.8569 -0.0839 0.116 Uiso 0.3 1 calc R U P B 3
C325 C 0.2162(3) 0.8145(7) 0.0160(5) 0.0772(13) Uiso 0.3 1 d D . P B 3
H32H H 0.2141 0.8289 0.0436 0.116 Uiso 0.3 1 calc R U P B 3
H32I H 0.2320 0.7833 0.0305 0.116 Uiso 0.3 1 calc R U P B 3
H32J H 0.2294 0.8387 0.0077 0.116 Uiso 0.3 1 calc R U P B 3
C131 C 0.19899(8) 0.62436(10) 0.07975(12) 0.0277(6) Uani 1 1 d . . . . .
C132 C 0.24277(8) 0.61072(11) 0.10762(12) 0.0333(7) Uani 1 1 d . . . . .
C133 C 0.26373(10) 0.66223(14) 0.12001(16) 0.0536(9) Uani 1 1 d . . . . .
H13B H 0.2611 0.6816 0.1450 0.080 Uiso 1 1 calc R U . . .
H13C H 0.2512 0.6809 0.0854 0.080 Uiso 1 1 calc R U . . .
H13D H 0.2922 0.6569 0.1376 0.080 Uiso 1 1 calc R U . . .
C134 C 0.24622(11) 0.58059(16) 0.06826(14) 0.0577(10) Uani 1 1 d . . . . .
H13E H 0.2331 0.5478 0.0609 0.087 Uiso 1 1 calc R U . . .
H13F H 0.2746 0.5754 0.0851 0.087 Uiso 1 1 calc R U . . .
H13G H 0.2332 0.5991 0.0334 0.087 Uiso 1 1 calc R U . . .
C135 C 0.26209(9) 0.58242(13) 0.16206(13) 0.0426(8) Uani 1 1 d . . . . .
H13H H 0.2601 0.6028 0.1870 0.064 Uiso 1 1 calc R U . . .
H13I H 0.2904 0.5760 0.1793 0.064 Uiso 1 1 calc R U . . .
H13J H 0.2482 0.5502 0.1548 0.064 Uiso 1 1 calc R U . . .
C141 C 0.18994(8) 0.76475(10) 0.15615(12) 0.0278(6) Uani 1 1 d . . . . .
C142 C 0.22905(8) 0.79404(11) 0.19711(12) 0.0320(6) Uani 1 1 d . . . . .
C143 C 0.24409(10) 0.81121(14) 0.16449(15) 0.0505(9) Uani 1 1 d . . . . .
H14B H 0.2248 0.8350 0.1355 0.076 Uiso 1 1 calc R U . . .
H14C H 0.2468 0.7818 0.1475 0.076 Uiso 1 1 calc R U . . .
H14D H 0.2702 0.8278 0.1897 0.076 Uiso 1 1 calc R U . . .
C144 C 0.25995(9) 0.75990(12) 0.24467(14) 0.0446(8) Uani 1 1 d . . . . .
H14E H 0.2503 0.7495 0.2655 0.067 Uiso 1 1 calc R U . . .
H14F H 0.2854 0.7782 0.2693 0.067 Uiso 1 1 calc R U . . .
H14G H 0.2642 0.7299 0.2300 0.067 Uiso 1 1 calc R U . . .
C145 C 0.21999(10) 0.83926(12) 0.21822(14) 0.0449(8) Uani 1 1 d . . . . .
H14H H 0.2097 0.8277 0.2379 0.067 Uiso 1 1 calc R U . . .
H14I H 0.1998 0.8605 0.1869 0.067 Uiso 1 1 calc R U . . .
H14J H 0.2446 0.8588 0.2436 0.067 Uiso 1 1 calc R U . . .
Cl1 Cl -0.07441(3) -0.04938(3) -0.12121(4) 0.0474(2) Uani 1 1 d . . . . .
O21 O -0.07879(8) -0.10258(8) -0.12011(12) 0.0694(8) Uani 1 1 d . . . . .
O22 O -0.05739(11) -0.02906(10) -0.06732(13) 0.0814(9) Uani 1 1 d . . . . .
O23 O -0.11012(10) -0.02566(13) -0.16145(17) 0.1249(16) Uani 1 1 d . . . . .
O24 O -0.0466(1) -0.03876(10) -0.13154(13) 0.0775(9) Uani 1 1 d . . . . .
Cl2 Cl 0.06036(2) 0.47360(3) 0.20394(3) 0.04172(18) Uani 1 1 d . . . . .
O25 O 0.09641(7) 0.47956(11) 0.25864(9) 0.0602(7) Uani 1 1 d . . . . .
O26 O 0.04812(8) 0.42095(9) 0.19608(11) 0.0587(7) Uani 1 1 d . . . . .
O27 O 0.06653(8) 0.48582(10) 0.16391(10) 0.0636(7) Uani 1 1 d . . . . .
O28 O 0.02942(8) 0.50269(10) 0.19657(11) 0.0693(8) Uani 1 1 d . . . . .
Cl3 Cl 0.03593(2) 0.57012(3) 0.06670(3) 0.0477(2) Uani 1 1 d . . . . .
Cl4 Cl -0.02445(2) 0.58605(3) -0.05198(3) 0.0472(2) Uani 1 1 d . . . . .
C151 C 0.00987(10) 0.61486(12) 0.01313(13) 0.0423(8) Uani 1 1 d . . . . .
H15A H 0.0294 0.6351 0.0125 0.051 Uiso 1 1 calc R U . . .
H15B H -0.0048 0.6381 0.0205 0.051 Uiso 1 1 calc R U . . .

loop_
_atom_site_aniso_label
_atom_site_aniso_U_11
_atom_site_aniso_U_22
_atom_site_aniso_U_33
_atom_site_aniso_U_23
_atom_site_aniso_U_13
_atom_site_aniso_U_12
Mn1 0.0247(2) 0.0268(2) 0.0268(2) -0.00158(17) 0.01660(19) -0.00096(17)
Mn2 0.0199(2) 0.0281(2) 0.0235(2) -0.00041(17) 0.01404(18) -0.00197(16)
Mn3 0.0246(2) 0.0301(2) 0.0261(2) 0.00162(17) 0.01879(19) 0.00174(17)
Mn4 0.0250(2) 0.0251(2) 0.0264(2) 0.00153(17) 0.01871(19) -0.00105(17)
Mn5 0.0221(2) 0.0211(2) 0.0309(2) 0.00025(17) 0.01594(19) -0.00071(16)
Mn6 0.0212(2) 0.0237(2) 0.0249(2) 0.00082(16) 0.01657(18) 0.00008(16)
O1 0.0214(9) 0.0276(9) 0.0230(9) 0.0006(7) 0.0152(8) -0.0003(7)
O2 0.0236(9) 0.0218(9) 0.0291(10) 0.0025(7) 0.0188(8) -0.0015(7)
O3 0.026(1) 0.0323(10) 0.0281(10) 0.0021(8) 0.0173(9) -0.0011(8)
O4 0.0247(10) 0.0324(10) 0.026(1) -0.0072(8) 0.0162(9) -0.0072(8)
O5 0.0293(10) 0.0275(9) 0.0254(10) -0.0012(8) 0.0194(9) -0.0009(8)
O6 0.0291(10) 0.0247(9) 0.0265(10) -0.0025(8) 0.0199(9) -0.0043(8)
O7 0.0299(10) 0.0267(10) 0.0321(11) -0.0003(8) 0.0208(9) -0.0013(8)
O8 0.0228(9) 0.0262(9) 0.0312(10) 0.0021(8) 0.0178(9) 0.0028(8)
O9 0.0306(11) 0.0304(10) 0.0336(11) 0.0023(8) 0.0187(10) -0.0011(8)
O10 0.0328(11) 0.0329(11) 0.0298(11) 0.0024(9) 0.0186(9) 0.0036(9)
O11 0.0384(12) 0.0352(11) 0.0413(12) -0.0032(9) 0.0299(11) 0.0026(9)
O12 0.0389(12) 0.0374(11) 0.0354(11) 0.0017(9) 0.0291(10) 0.0055(9)
O13 0.0251(10) 0.0454(12) 0.0316(11) 0.0035(9) 0.0182(10) -0.0015(9)
O14 0.0232(10) 0.0406(11) 0.0317(11) 0.0014(9) 0.0179(9) -0.0029(8)
O15 0.0363(11) 0.0348(11) 0.0364(11) 0.0018(9) 0.0275(10) -0.0053(9)
O16 0.0354(11) 0.0274(10) 0.0435(12) 0.0044(9) 0.0261(10) -0.0036(9)
O17 0.0263(10) 0.0372(11) 0.0296(11) 0.0032(8) 0.0196(9) 0.0046(8)
O18 0.0255(10) 0.0295(10) 0.0306(10) 0.0051(8) 0.0210(9) 0.0058(8)
O19 0.0252(10) 0.0267(10) 0.0355(11) -0.0059(8) 0.0150(9) -0.0025(8)
O20 0.0244(10) 0.0294(10) 0.0309(10) -0.0020(8) 0.0182(9) -0.0047(8)
N1 0.0344(14) 0.0248(12) 0.0401(14) -0.0049(10) 0.0225(12) -0.0009(10)
N2 0.0271(12) 0.0326(12) 0.0240(12) -0.0028(10) 0.0185(11) 0.0003(10)
N3 0.0216(11) 0.0235(11) 0.0218(11) 0.0004(9) 0.0104(10) -0.0007(9)
N4 0.0208(11) 0.0254(11) 0.0241(11) 0.0013(9) 0.0141(10) 0.0005(9)
N5 0.0300(13) 0.0379(13) 0.0265(12) 0.0022(10) 0.0200(11) 0.0026(10)
N6 0.0178(11) 0.0285(11) 0.0243(12) 0.0008(9) 0.0138(10) -0.0012(9)
N7 0.0327(13) 0.0292(12) 0.0256(12) 0.0019(9) 0.0206(11) -0.0021(10)
N8 0.0208(11) 0.0251(11) 0.0236(12) 0.0015(9) 0.014(1) 0.0003(9)
N9 0.0283(13) 0.0265(12) 0.0395(15) 0.0008(10) 0.0172(12) 0.0013(10)
N10 0.0224(11) 0.0263(12) 0.0298(12) 0.0034(9) 0.0185(10) -0.0010(9)
N11 0.0281(12) 0.0262(11) 0.0240(12) -0.0027(9) 0.0166(10) -0.0038(10)
N12 0.0228(11) 0.0238(11) 0.0224(11) -0.0011(9) 0.0145(10) -0.0021(9)
C1 0.0417(19) 0.0321(17) 0.051(2) 0.0031(15) 0.0194(17) 0.0007(14)
C2 0.053(2) 0.0328(19) 0.083(3) 0.0087(19) 0.020(2) -0.0092(17)
C3 0.043(2) 0.038(2) 0.090(3) -0.001(2) 0.012(2) -0.0136(17)
C4 0.0394(19) 0.0354(18) 0.059(2) -0.0048(16) 0.0148(18) -0.0083(15)
C5 0.0317(16) 0.0329(15) 0.0351(17) -0.0067(13) 0.0178(14) -0.0007(13)
C6 0.0256(14) 0.0316(14) 0.0307(15) -0.0095(12) 0.0199(13) -0.0040(11)
C7 0.0247(14) 0.0420(16) 0.0240(14) -0.0092(12) 0.0153(12) -0.0035(12)
C11 0.0219(14) 0.0289(14) 0.0293(15) 0.0012(12) 0.0112(13) 0.0003(11)
C12 0.0316(16) 0.0325(15) 0.0315(16) -0.0057(13) 0.0162(14) 0.0001(13)
C13 0.0376(17) 0.0341(16) 0.0324(16) -0.0088(13) 0.0175(14) 0.0015(13)
C14 0.0311(15) 0.0346(15) 0.0322(16) -0.0061(12) 0.0205(14) 0.0007(12)
C15 0.0248(14) 0.0241(13) 0.0269(14) 0.0041(11) 0.0156(12) 0.0030(11)
C16 0.0252(14) 0.0236(13) 0.0263(14) 0.0039(11) 0.0163(12) 0.0036(11)
C17 0.0235(13) 0.0301(14) 0.0241(14) -0.0005(11) 0.0157(12) 0.0011(11)
C21 0.056(2) 0.052(2) 0.0439(19) 0.0063(16) 0.0395(18) 0.0116(17)
C22 0.088(3) 0.062(2) 0.050(2) 0.0172(19) 0.052(2) 0.023(2)
C23 0.075(3) 0.057(2) 0.039(2) 0.0180(17) 0.037(2) 0.0152(19)
C24 0.0494(19) 0.0386(17) 0.0325(17) 0.0072(13) 0.0260(16) 0.0104(15)
C25 0.0267(14) 0.0353(15) 0.0270(15) 0.0005(12) 0.0174(13) -0.0014(12)
C26 0.0199(13) 0.0257(13) 0.0257(14) -0.0026(11) 0.0130(12) -0.0041(11)
C27 0.0249(14) 0.0274(14) 0.0264(14) -0.0008(11) 0.0162(12) -0.0025(11)
C28 0.0240(14) 0.0263(14) 0.0266(14) 0.0024(11) 0.0133(12) -0.0007(11)
C29 0.0281(16) 0.0214(14) 0.0457(19) -0.0030(13) 0.0104(15) -0.0036(12)
C30 0.067(2) 0.0327(17) 0.0295(17) 0.0041(14) 0.0128(18) -0.0036(17)
C31 0.082(3) 0.042(2) 0.042(2) -0.0022(17) 0.015(2) -0.007(2)
C32 0.071(3) 0.038(2) 0.067(3) 0.001(2) 0.012(3) -0.007(2)
C33 0.043(2) 0.041(2) 0.097(4) -0.003(2) 0.018(3) -0.0015(17)
C34 0.038(2) 0.0395(19) 0.074(3) 0.0005(18) 0.017(2) -0.0019(16)
C35 0.0239(14) 0.0285(14) 0.0246(14) -0.0023(11) 0.0142(12) -0.0030(11)
C36 0.0210(13) 0.0283(14) 0.0233(14) 0.0023(11) 0.0126(12) 0.0008(11)
C37 0.0239(14) 0.0314(14) 0.0273(15) 0.0032(11) 0.0159(12) 0.0032(11)
C38 0.0349(16) 0.0395(17) 0.0256(15) -0.0018(13) 0.0164(14) -0.0031(13)
C39 0.050(2) 0.0471(19) 0.0276(16) -0.0019(14) 0.0221(16) -0.0019(16)
C40 0.057(2) 0.056(2) 0.0298(17) 0.0010(15) 0.0311(17) -0.0055(17)
C41 0.0471(19) 0.0438(18) 0.0393(18) -0.0019(14) 0.0320(16) -0.0061(15)
C51 0.0318(17) 0.0328(17) 0.063(2) -0.0101(16) 0.0165(17) 0.0021(14)
C52 0.056(3) 0.0317(19) 0.092(3) -0.021(2) 0.018(2) 0.0077(17)
C53 0.053(3) 0.037(2) 0.098(3) -0.010(2) 0.015(2) 0.0207(18)
C54 0.0372(19) 0.0314(17) 0.072(3) 0.0020(17) 0.0167(19) 0.0063(15)
C55 0.0276(15) 0.0274(15) 0.0474(19) 0.0044(13) 0.0212(15) 0.0007(12)
C56 0.0262(14) 0.0287(14) 0.0337(15) 0.0065(12) 0.0207(13) -0.0013(12)
C57 0.0255(14) 0.0337(15) 0.0314(15) 0.0070(12) 0.0185(13) 0.0025(12)
C58 0.0234(14) 0.0298(14) 0.0253(14) -0.0014(11) 0.0152(12) -0.0008(11)
C59 0.0271(14) 0.0255(13) 0.0260(14) 0.0022(11) 0.0161(12) -0.0008(11)
C60 0.0294(15) 0.0380(16) 0.0279(15) -0.0034(12) 0.0181(13) -0.0012(12)
C61 0.0264(16) 0.056(2) 0.0353(17) -0.0016(15) 0.0164(14) 0.0004(14)
C62 0.0361(18) 0.052(2) 0.0279(16) 0.0002(14) 0.0123(15) 0.0040(15)
C63 0.048(2) 0.0499(19) 0.0266(16) -0.0060(14) 0.0217(16) 0.0019(16)
C64 0.0377(17) 0.0376(16) 0.0334(17) 0.0029(13) 0.0224(15) 0.0072(13)
C71 0.0371(17) 0.0342(15) 0.0390(17) 0.0014(13) 0.0278(15) 0.0030(13)
C72 0.048(2) 0.0404(18) 0.0412(18) 0.0131(14) 0.0289(17) 0.0066(15)
C73 0.053(2) 0.0402(17) 0.0382(18) 0.0092(14) 0.0327(17) -0.0013(15)
C74 0.0357(16) 0.0418(17) 0.0354(17) -0.0029(13) 0.0267(15) -0.0084(14)
C75 0.0256(14) 0.0267(13) 0.0248(14) -0.0044(11) 0.0153(12) -0.0069(11)
C76 0.0211(13) 0.0282(13) 0.0250(14) -0.0099(11) 0.0153(12) -0.0078(11)
C77 0.0221(13) 0.0332(15) 0.0265(14) -0.0064(11) 0.0161(12) -0.0047(11)
C78 0.0240(14) 0.0328(14) 0.0316(15) -0.0082(12) 0.0203(13) -0.0070(11)
C79 0.0239(14) 0.0351(15) 0.0244(14) -0.0134(12) 0.0149(12) -0.0061(12)
C80 0.0238(15) 0.066(2) 0.0336(17) -0.0023(15) 0.0195(14) 0.0006(14)
C81 0.0349(18) 0.076(2) 0.0288(17) -0.0005(16) 0.0169(15) 0.0054(17)
C82 0.0225(16) 0.078(3) 0.0363(19) -0.0044(18) 0.0093(15) 0.0040(16)
C83 0.0262(18) 0.096(3) 0.059(2) 0.007(2) 0.0246(18) -0.0021(19)
C84 0.0292(16) 0.061(2) 0.0415(18) -0.0007(16) 0.0222(15) -0.0079(15)
C91 0.0321(16) 0.0328(15) 0.0318(16) 0.0043(12) 0.0231(14) 0.0026(13)
C92 0.0320(16) 0.0352(16) 0.0367(17) -0.0007(13) 0.0184(14) 0.0063(13)
C93 0.038(2) 0.064(2) 0.067(3) 0.0108(19) 0.0319(19) 0.0135(17)
C94 0.0419(19) 0.0355(17) 0.0425(19) 0.0063(14) 0.0186(16) 0.0075(14)
C95 0.050(2) 0.0417(19) 0.054(2) -0.0058(16) 0.0229(19) 0.0158(17)
C101 0.0334(16) 0.0408(17) 0.0305(16) -0.0018(13) 0.0199(14) 0.0042(13)
C102 0.064(2) 0.047(2) 0.064(2) -0.0026(17) 0.053(2) 0.0065(17)
C111 0.0261(15) 0.0369(16) 0.0417(18) 0.0017(14) 0.0234(15) -0.0001(12)
C112 0.0229(15) 0.059(2) 0.0444(19) 0.0069(16) 0.0206(15) -0.0033(14)
C113 0.0321(19) 0.087(3) 0.063(3) 0.006(2) 0.0285(19) 0.0113(19)
C114 0.0287(18) 0.084(3) 0.052(2) 0.004(2) 0.0200(17) -0.0114(18)
C115 0.0326(19) 0.090(3) 0.063(3) 0.014(2) 0.0296(19) -0.0111(19)
C121 0.0321(16) 0.0410(17) 0.0328(16) 0.0066(14) 0.0194(14) -0.0075(13)
C122 0.084(3) 0.050(2) 0.076(3) 0.0022(19) 0.062(3) -0.019(2)
C131 0.0259(14) 0.0236(13) 0.0365(17) -0.0026(12) 0.0206(14) -0.0024(11)
C132 0.0250(15) 0.0438(17) 0.0320(16) 0.0028(13) 0.0180(13) 0.0037(13)
C133 0.0336(18) 0.065(2) 0.061(2) 0.0022(19) 0.0286(18) -0.0091(17)
C134 0.042(2) 0.094(3) 0.044(2) 0.000(2) 0.0294(18) 0.026(2)
C135 0.0284(16) 0.053(2) 0.0432(19) 0.0037(15) 0.0202(15) 0.0057(14)
C141 0.0230(14) 0.0328(15) 0.0325(15) -0.0028(12) 0.0195(13) -0.0004(12)
C142 0.0261(15) 0.0341(15) 0.0320(16) -0.0056(12) 0.0159(13) -0.0075(12)
C143 0.043(2) 0.060(2) 0.055(2) -0.0114(18) 0.0333(18) -0.0214(17)
C144 0.0251(16) 0.0441(18) 0.047(2) -0.0060(15) 0.0129(15) -0.0087(14)
C145 0.0370(18) 0.0394(17) 0.045(2) -0.0096(15) 0.0179(16) -0.0068(14)
Cl1 0.0445(5) 0.0273(4) 0.0540(5) -0.0008(3) 0.0217(4) 0.0042(3)
O21 0.0626(17) 0.0277(12) 0.084(2) -0.0104(12) 0.0272(15) -0.0075(12)
O22 0.146(3) 0.0412(15) 0.087(2) -0.0123(14) 0.086(2) -0.0114(17)
O23 0.059(2) 0.086(2) 0.133(3) 0.038(2) 0.010(2) 0.0228(18)
O24 0.101(2) 0.0591(17) 0.094(2) 0.0138(16) 0.070(2) 0.0161(16)
Cl2 0.0341(4) 0.0540(5) 0.0320(4) -0.0001(3) 0.0177(3) 0.0017(4)
O25 0.0340(13) 0.099(2) 0.0319(13) 0.0036(13) 0.0121(11) -0.0070(13)
O26 0.0740(18) 0.0495(15) 0.0711(18) -0.0058(13) 0.0539(16) -0.0021(13)
O27 0.0808(19) 0.0738(18) 0.0413(14) 0.0038(13) 0.0400(15) -0.0093(15)
O28 0.0528(16) 0.0695(17) 0.0565(16) -0.0256(13) 0.0186(13) 0.0102(14)
Cl3 0.0329(4) 0.0583(5) 0.0435(5) 0.0061(4) 0.0191(4) -0.0033(4)
Cl4 0.0345(4) 0.0509(5) 0.0415(5) -0.0035(4) 0.0157(4) 0.0053(4)
C151 0.0429(19) 0.0387(17) 0.0449(19) -0.0006(15) 0.0266(17) -0.0032(15)

loop_
_atom_type_symbol
_atom_type_description
_atom_type_scat_dispersion_real
_atom_type_scat_dispersion_imag
_atom_type_scat_source
C C 0.0033 0.0016 'International Tables Vol C Tables 4.2.6.8 and 6.1.1.4'
H H 0.0000 0.0000 'International Tables Vol C Tables 4.2.6.8 and 6.1.1.4'
N N 0.0061 0.0033 'International Tables Vol C Tables 4.2.6.8 and 6.1.1.4'
O O 0.0106 0.0060 'International Tables Vol C Tables 4.2.6.8 and 6.1.1.4'
Cl Cl 0.1484 0.1585 'International Tables Vol C Tables 4.2.6.8 and 6.1.1.4'
Mn Mn 0.3368 0.7283 'International Tables Vol C Tables 4.2.6.8 and 6.1.1.4'

loop_
_geom_angle_atom_site_label_1
_geom_angle_atom_site_label_2
_geom_angle_atom_site_label_3
_geom_angle
_geom_angle_site_symmetry_1
_geom_angle_site_symmetry_3
O1 Mn1 O9 95.07(8) . .
O1 Mn1 N2 91.68(8) . .
O9 Mn1 N2 171.53(9) . .
O1 Mn1 N1 170.62(9) . .
O9 Mn1 N1 94.30(9) . .
N2 Mn1 N1 78.98(9) . .
O1 Mn1 O4 89.02(7) . .
O9 Mn1 O4 95.05(8) . .
N2 Mn1 O4 90.17(8) . .
N1 Mn1 O4 90.14(8) . .
O1 Mn1 O11 87.43(7) . .
O9 Mn1 O11 89.78(8) . .
N2 Mn1 O11 85.42(8) . .
N1 Mn1 O11 92.63(9) . .
O4 Mn1 O11 174.25(7) . .
O1 Mn1 Mn3 31.32(5) . .
O9 Mn1 Mn3 120.95(6) . .
N2 Mn1 Mn3 64.02(6) . .
N1 Mn1 Mn3 140.46(7) . .
O4 Mn1 Mn3 102.85(5) . .
O11 Mn1 Mn3 71.89(5) . .
O1 Mn1 Mn2 31.51(5) . .
O9 Mn1 Mn2 81.40(6) . .
N2 Mn1 Mn2 106.97(6) . .
N1 Mn1 Mn2 151.38(7) . .
O4 Mn1 Mn2 62.32(5) . .
O11 Mn1 Mn2 115.52(5) . .
Mn3 Mn1 Mn2 60.088(13) . .
O1 Mn2 O14 95.59(8) . .
O1 Mn2 N4 91.45(8) . .
O14 Mn2 N4 172.79(9) . .
O1 Mn2 N3 169.90(8) . .
O14 Mn2 N3 94.05(8) . .
N4 Mn2 N3 79.00(9) . .
O1 Mn2 O5 87.67(7) . .
O14 Mn2 O5 94.60(7) . .
N4 Mn2 O5 87.19(8) . .
N3 Mn2 O5 88.58(8) . .
O1 Mn2 O10 87.22(7) . .
O14 Mn2 O10 92.20(8) . .
N4 Mn2 O10 86.62(8) . .
N3 Mn2 O10 95.41(8) . .
O5 Mn2 O10 171.86(7) . .
O1 Mn2 Mn1 31.45(5) . .
O14 Mn2 Mn1 122.56(6) . .
N4 Mn2 Mn1 63.77(6) . .
N3 Mn2 Mn1 140.94(6) . .
O5 Mn2 Mn1 100.40(5) . .
O10 Mn2 Mn1 72.08(5) . .
O1 Mn2 Mn3 31.22(5) . .
O14 Mn2 Mn3 80.46(6) . .
N4 Mn2 Mn3 106.49(6) . .
N3 Mn2 Mn3 149.33(6) . .
O5 Mn2 Mn3 62.10(5) . .
O10 Mn2 Mn3 114.84(5) . .
Mn1 Mn2 Mn3 59.933(12) . .
O1 Mn3 O12 95.89(8) . .
O1 Mn3 N5 169.75(8) . .
O12 Mn3 N5 93.94(9) . .
O1 Mn3 N6 91.20(8) . .
O12 Mn3 N6 172.64(9) . .
N5 Mn3 N6 79.09(9) . .
O1 Mn3 O13 89.06(7) . .
O12 Mn3 O13 91.84(8) . .
N5 Mn3 O13 93.52(8) . .
N6 Mn3 O13 86.27(8) . .
O1 Mn3 O3 88.66(7) . .
O12 Mn3 O3 95.35(8) . .
N5 Mn3 O3 87.56(8) . .
N6 Mn3 O3 86.79(8) . .
O13 Mn3 O3 172.64(7) . .
O1 Mn3 Mn1 31.39(5) . .
O12 Mn3 Mn1 81.81(6) . .
N5 Mn3 Mn1 148.87(7) . .
N6 Mn3 Mn1 105.38(6) . .
O13 Mn3 Mn1 117.35(5) . .
O3 Mn3 Mn1 62.38(5) . .
O1 Mn3 Mn2 31.35(5) . .
O12 Mn3 Mn2 122.02(6) . .
N5 Mn3 Mn2 141.09(7) . .
N6 Mn3 Mn2 64.14(6) . .
O13 Mn3 Mn2 72.72(5) . .
O3 Mn3 Mn2 101.99(5) . .
Mn1 Mn3 Mn2 59.979(12) . .
O2 Mn4 O15 96.49(8) . .
O2 Mn4 N8 91.38(8) . .
O15 Mn4 N8 172.13(9) . .
O2 Mn4 N7 170.09(8) . .
O15 Mn4 N7 92.75(9) . .
N8 Mn4 N7 79.40(9) . .
O2 Mn4 O17 87.97(7) . .
O15 Mn4 O17 93.29(8) . .
N8 Mn4 O17 86.84(8) . .
N7 Mn4 O17 95.09(8) . .
O2 Mn4 O7 87.47(7) . .
O15 Mn4 O7 94.02(8) . .
N8 Mn4 O7 86.44(8) . .
N7 Mn4 O7 88.32(8) . .
O17 Mn4 O7 171.78(7) . .
O2 Mn4 Mn6 31.41(5) . .
O15 Mn4 Mn6 123.44(6) . .
N8 Mn4 Mn6 64.06(6) . .
N7 Mn4 Mn6 141.53(6) . .
O17 Mn4 Mn6 72.30(5) . .
O7 Mn4 Mn6 100.44(5) . .
O2 Mn4 Mn5 31.32(5) . .
O15 Mn4 Mn5 80.69(6) . .
N8 Mn4 Mn5 106.35(6) . .
N7 Mn4 Mn5 148.77(7) . .
O17 Mn4 Mn5 115.65(5) . .
O7 Mn4 Mn5 62.01(5) . .
Mn6 Mn4 Mn5 60.144(13) . .
O2 Mn5 O19 95.84(8) . .
O2 Mn5 N10 91.33(8) . .
O19 Mn5 N10 172.08(8) . .
O2 Mn5 N9 170.24(9) . .
O19 Mn5 N9 93.68(9) . .
N10 Mn5 N9 79.05(9) . .
O2 Mn5 O8 88.59(7) . .
O19 Mn5 O8 93.98(8) . .
N10 Mn5 O8 89.54(8) . .
N9 Mn5 O8 92.90(8) . .
O2 Mn5 O16 88.35(7) . .
O19 Mn5 O16 90.54(8) . .
N10 Mn5 O16 86.31(8) . .
N9 Mn5 O16 89.42(9) . .
O8 Mn5 O16 174.78(7) . .
O2 Mn5 Mn4 31.38(5) . .
O19 Mn5 Mn4 121.99(6) . .
N10 Mn5 Mn4 63.88(6) . .
N9 Mn5 Mn4 139.26(7) . .
O8 Mn5 Mn4 102.61(5) . .
O16 Mn5 Mn4 72.70(5) . .
O2 Mn5 Mn6 31.13(5) . .
O19 Mn5 Mn6 81.49(6) . .
N10 Mn5 Mn6 106.42(6) . .
N9 Mn5 Mn6 154.15(7) . .
O8 Mn5 Mn6 62.37(5) . .
O16 Mn5 Mn6 115.88(5) . .
Mn4 Mn5 Mn6 59.901(13) . .
O2 Mn6 O18 95.96(8) . .
O2 Mn6 N12 91.05(8) . .
O18 Mn6 N12 172.17(8) . .
O2 Mn6 N11 169.87(8) . .
O18 Mn6 N11 94.06(8) . .
N12 Mn6 N11 78.85(9) . .
O2 Mn6 O6 88.35(7) . .
O18 Mn6 O6 93.92(7) . .
N12 Mn6 O6 89.73(8) . .
N11 Mn6 O6 92.43(8) . .
O2 Mn6 O20 85.95(7) . .
O18 Mn6 O20 89.14(7) . .
N12 Mn6 O20 87.90(8) . .
N11 Mn6 O20 92.75(8) . .
O6 Mn6 O20 173.78(7) . .
O2 Mn6 Mn4 31.45(5) . .
O18 Mn6 Mn4 81.09(5) . .
N12 Mn6 Mn4 106.74(6) . .
N11 Mn6 Mn4 153.40(6) . .
O6 Mn6 Mn4 62.09(5) . .
O20 Mn6 Mn4 113.18(5) . .
O2 Mn6 Mn5 31.10(5) . .
O18 Mn6 Mn5 122.12(5) . .
N12 Mn6 Mn5 63.61(6) . .
N11 Mn6 Mn5 139.35(6) . .
O6 Mn6 Mn5 101.97(5) . .
O20 Mn6 Mn5 71.83(5) . .
Mn4 Mn6 Mn5 59.955(12) . .
Mn3 O1 Mn1 117.29(9) . .
Mn3 O1 Mn2 117.43(9) . .
Mn1 O1 Mn2 117.04(9) . .
Mn5 O2 Mn6 117.77(9) . .
Mn5 O2 Mn4 117.30(9) . .
Mn6 O2 Mn4 117.14(9) . .
N2 O3 Mn3 110.99(14) . .
N4 O4 Mn1 112.31(14) . .
N6 O5 Mn2 111.89(14) . .
N8 O6 Mn6 112.46(14) . .
N10 O7 Mn4 110.42(14) . .
N12 O8 Mn5 111.62(14) . .
C91 O9 Mn1 129.67(18) . .
C91 O10 Mn2 128.96(18) . .
C101 O11 Mn1 130.08(19) . .
C101 O12 Mn3 128.71(18) . .
C111 O13 Mn3 130.47(18) . .
C111 O14 Mn2 130.26(19) . .
C121 O15 Mn4 130.38(19) . .
C121 O16 Mn5 130.34(18) . .
C131 O17 Mn4 129.90(17) . .
C131 O18 Mn6 129.15(17) . .
C141 O19 Mn5 128.45(17) . .
C141 O20 Mn6 130.01(18) . .
C1 N1 C5 119.9(3) . .
C1 N1 Mn1 126.0(2) . .
C5 N1 Mn1 114.13(19) . .
C6 N2 O3 120.9(2) . .
C6 N2 Mn1 117.97(19) . .
O3 N2 Mn1 121.10(16) . .
C11 N3 C15 119.4(2) . .
C11 N3 Mn2 126.35(19) . .
C15 N3 Mn2 114.13(17) . .
C16 N4 O4 121.5(2) . .
C16 N4 Mn2 117.67(18) . .
O4 N4 Mn2 120.78(15) . .
C21 N5 C25 119.0(2) . .
C21 N5 Mn3 126.9(2) . .
C25 N5 Mn3 113.98(18) . .
C26 N6 O5 122.0(2) . .
C26 N6 Mn3 117.40(18) . .
O5 N6 Mn3 120.56(15) . .
C41 N7 C37 119.6(2) . .
C41 N7 Mn4 126.9(2) . .
C37 N7 Mn4 113.11(17) . .
C36 N8 O6 122.5(2) . .
C36 N8 Mn4 116.99(17) . .
O6 N8 Mn4 120.50(15) . .
C51 N9 C55 120.2(3) . .
C51 N9 Mn5 125.5(2) . .
C55 N9 Mn5 114.21(19) . .
C56 N10 O7 121.0(2) . .
C56 N10 Mn5 117.77(19) . .
O7 N10 Mn5 121.19(16) . .
C71 N11 C75 120.6(2) . .
C71 N11 Mn6 125.53(19) . .
C75 N11 Mn6 113.84(17) . .
C76 N12 O8 120.9(2) . .
C76 N12 Mn6 117.85(18) . .
O8 N12 Mn6 121.28(15) . .
N1 C1 C2 121.5(3) . .
N1 C1 H1A 119.3 . .
C2 C1 H1A 119.3 . .
C1 C2 C3 118.9(3) . .
C1 C2 H2A 120.5 . .
C3 C2 H2A 120.5 . .
C4 C3 C2 119.8(3) . .
C4 C3 H3A 120.1 . .
C2 C3 H3A 120.1 . .
C3 C4 C5 119.0(3) . .
C3 C4 H4A 120.5 . .
C5 C4 H4A 120.5 . .
N1 C5 C4 120.9(3) . .
N1 C5 C6 115.4(3) . .
C4 C5 C6 123.7(3) . .
N2 C6 C5 113.4(3) . .
N2 C6 C7 123.6(3) . .
C5 C6 C7 122.9(2) . .
C6 C7 C78 113.6(2) . 5_565
C6 C7 H7A 108.9 . .
C78 C7 H7A 108.9 5_565 .
C6 C7 H7B 108.9 . .
C78 C7 H7B 108.9 5_565 .
H7A C7 H7B 107.7 . .
N3 C11 C12 123.2(3) . .
N3 C11 H11A 118.4 . .
C12 C11 H11A 118.4 . .
C11 C12 C13 117.9(3) . .
C12 C13 C14 119.9(3) . .
C12 C13 H13A 120.0 . .
C14 C13 H13A 120.0 . .
C15 C14 C13 119.3(3) . .
C15 C14 H14A 120.3 . .
C13 C14 H14A 120.3 . .
N3 C15 C14 120.2(2) . .
N3 C15 C16 114.7(2) . .
C14 C15 C16 125.1(2) . .
N4 C16 C15 114.1(2) . .
N4 C16 C17 121.4(2) . .
C15 C16 C17 124.4(2) . .
C16 C17 C58 111.2(2) . 5_565
C16 C17 H17A 109.4 . .
C58 C17 H17A 109.4 5_565 .
C16 C17 H17B 109.4 . .
C58 C17 H17B 109.4 5_565 .
H17A C17 H17B 108.0 . .
N5 C21 C22 123.3(3) . .
N5 C21 H21A 118.4 . .
C22 C21 H21A 118.4 . .
C21 C22 C23 117.6(3) . .
C24 C23 C22 119.7(3) . .
C24 C23 H23A 120.1 . .
C22 C23 H23A 120.1 . .
C23 C24 C25 120.0(3) . .
C23 C24 H24A 120.0 . .
C25 C24 H24A 120.0 . .
N5 C25 C24 120.3(3) . .
N5 C25 C26 115.6(2) . .
C24 C25 C26 124.1(3) . .
N6 C26 C25 113.5(2) . .
N6 C26 C27 124.4(2) . .
C25 C26 C27 122.1(2) . .
C26 C27 C28 113.6(2) . .
C26 C27 H27A 108.8 . .
C28 C27 H27A 108.8 . .
C26 C27 H27B 108.8 . .
C28 C27 H27B 108.8 . .
H27A C27 H27B 107.7 . .
C29 C28 C27 111.6(2) . .
C29 C28 C35 111.3(2) . .
C27 C28 C35 109.0(2) . .
C29 C28 H28A 108.3 . .
C27 C28 H28A 108.3 . .
C35 C28 H28A 108.3 . .
C34 C29 C30 118.8(3) . .
C34 C29 C28 121.9(3) . .
C30 C29 C28 119.3(3) . .
C31 C30 C29 122.2(4) . .
C31 C30 H30A 118.9 . .
C29 C30 H30A 118.9 . .
C32 C31 C30 118.5(5) . .
C32 C31 H31A 120.7 . .
C30 C31 H31A 120.7 . .
C31 C32 C33 124.2(5) . .
C31 C32 H32A 117.9 . .
C33 C32 H32A 117.9 . .
C32 C33 C34 116.8(4) . .
C32 C33 H33A 121.6 . .
C34 C33 H33A 121.6 . .
C29 C34 C33 119.6(4) . .
C29 C34 H34A 120.2 . .
C33 C34 H34A 120.2 . .
C36 C35 C28 112.1(2) . .
C36 C35 H35A 109.2 . .
C28 C35 H35A 109.2 . .
C36 C35 H35B 109.2 . .
C28 C35 H35B 109.2 . .
H35A C35 H35B 107.9 . .
N8 C36 C37 114.3(2) . .
N8 C36 C35 123.6(2) . .
C37 C36 C35 122.2(2) . .
N7 C37 C38 119.9(2) . .
N7 C37 C36 115.5(2) . .
C38 C37 C36 124.6(3) . .
C39 C38 C37 119.7(3) . .
C39 C38 H38A 120.2 . .
C37 C38 H38A 120.2 . .
C40 C39 C38 119.8(3) . .
C40 C39 H39A 120.1 . .
C38 C39 H39A 120.1 . .
C39 C40 C41 118.8(3) . .
C39 C40 H40A 120.6 . .
C41 C40 H40A 120.6 . .
N7 C41 C40 122.2(3) . .
N7 C41 H41A 118.9 . .
C40 C41 H41A 118.9 . .
N9 C51 C52 121.5(3) . .
N9 C51 H51A 119.3 . .
C52 C51 H51A 119.3 . .
C53 C52 C51 118.6(3) . .
C53 C52 H52A 120.7 . .
C51 C52 H52A 120.7 . .
C54 C53 C52 120.5(3) . .
C54 C53 H53A 119.7 . .
C52 C53 H53A 119.7 . .
C53 C54 C55 119.1(3) . .
C53 C54 H54A 120.5 . .
C55 C54 H54A 120.5 . .
N9 C55 C54 120.1(3) . .
N9 C55 C56 115.2(2) . .
C54 C55 C56 124.6(3) . .
N10 C56 C55 113.5(2) . .
N10 C56 C57 123.1(3) . .
C55 C56 C57 123.3(2) . .
C56 C57 C58 113.7(2) . .
C56 C57 H57A 108.8 . .
C58 C57 H57A 108.8 . .
C56 C57 H57B 108.8 . .
C58 C57 H57B 108.8 . .
H57A C57 H57B 107.7 . .
C59 C58 C57 111.4(2) . .
C59 C58 C17 110.3(2) . 5_565
C57 C58 C17 110.6(2) . 5_565
C59 C58 H58A 108.2 . .
C57 C58 H58A 108.2 . .
C17 C58 H58A 108.2 5_565 .
C60 C59 C64 118.6(3) . .
C60 C59 C58 119.6(2) . .
C64 C59 C58 121.8(2) . .
C59 C60 C61 121.3(3) . .
C59 C60 H60A 119.4 . .
C61 C60 H60A 119.4 . .
C62 C61 C60 119.1(3) . .
C62 C61 H61A 120.4 . .
C60 C61 H61A 120.4 . .
C63 C62 C61 120.2(3) . .
C63 C62 H62A 119.9 . .
C61 C62 H62A 119.9 . .
C62 C63 C64 120.1(3) . .
C62 C63 H63A 120.0 . .
C64 C63 H63A 120.0 . .
C63 C64 C59 120.7(3) . .
C63 C64 H64A 119.6 . .
C59 C64 H64A 119.6 . .
N11 C71 C72 121.3(3) . .
N11 C71 H71A 119.4 . .
C72 C71 H71A 119.4 . .
C73 C72 C71 118.9(3) . .
C73 C72 H72A 120.6 . .
C71 C72 H72A 120.6 . .
C72 C73 C74 119.9(3) . .
C72 C73 H73A 120.1 . .
C74 C73 H73A 120.1 . .
C73 C74 C75 119.6(3) . .
C73 C74 H74A 120.2 . .
C75 C74 H74A 120.2 . .
N11 C75 C74 119.7(3) . .
N11 C75 C76 114.9(2) . .
C74 C75 C76 125.4(3) . .
N12 C76 C75 113.9(2) . .
N12 C76 C77 121.4(2) . .
C75 C76 C77 124.4(2) . .
C76 C77 C78 110.7(2) . .
C76 C77 H77A 109.5 . .
C78 C77 H77A 109.5 . .
C76 C77 H77B 109.5 . .
C78 C77 H77B 109.5 . .
H77A C77 H77B 108.1 . .
C79 C78 C7 112.3(2) . 5_565
C79 C78 C77 110.1(2) . .
C7 C78 C77 110.1(2) 5_565 .
C79 C78 H78A 108.1 . .
C7 C78 H78A 108.1 5_565 .
C77 C78 H78A 108.1 . .
C80 C79 C84 117.8(3) . .
C80 C79 C78 122.6(2) . .
C84 C79 C78 119.5(3) . .
C79 C80 C81 121.8(3) . .
C79 C80 H80A 119.1 . .
C81 C80 H80A 119.1 . .
C82 C81 C80 120.1(3) . .
C82 C81 H81A 119.9 . .
C80 C81 H81A 119.9 . .
C81 C82 C83 118.8(3) . .
C81 C82 H82A 120.6 . .
C83 C82 H82A 120.6 . .
C82 C83 C84 121.0(3) . .
C82 C83 H83A 119.5 . .
C84 C83 H83A 119.5 . .
C83 C84 C79 120.4(3) . .
C83 C84 H84A 119.8 . .
C79 C84 H84A 119.8 . .
O10 C91 O9 125.1(3) . .
O10 C91 C92 118.3(3) . .
O9 C91 C92 116.6(2) . .
C93 C92 C91 106.4(3) . .
C93 C92 C94 109.6(3) . .
C91 C92 C94 108.8(2) . .
C93 C92 C95 110.8(3) . .
C91 C92 C95 111.1(3) . .
C94 C92 C95 110.1(3) . .
C92 C93 H93A 109.5 . .
C92 C93 H93B 109.5 . .
H93A C93 H93B 109.5 . .
C92 C93 H93C 109.5 . .
H93A C93 H93C 109.5 . .
H93B C93 H93C 109.5 . .
C92 C94 H94A 109.5 . .
C92 C94 H94B 109.5 . .
H94A C94 H94B 109.5 . .
C92 C94 H94C 109.5 . .
H94A C94 H94C 109.5 . .
H94B C94 H94C 109.5 . .
C92 C95 H95A 109.5 . .
C92 C95 H95B 109.5 . .
H95A C95 H95B 109.5 . .
C92 C95 H95C 109.5 . .
H95A C95 H95C 109.5 . .
H95B C95 H95C 109.5 . .
O11 C101 O12 125.2(3) . .
O11 C101 C102 118.6(3) . .
O12 C101 C102 116.2(3) . .
C104 C102 C105 110.8(4) . .
C104 C102 C103 111.4(4) . .
C105 C102 C103 107.0(4) . .
C205 C102 C203 110.5(6) . .
C205 C102 C204 109.9(6) . .
C203 C102 C204 111.4(6) . .
C104 C102 C101 114.0(4) . .
C205 C102 C101 113.1(5) . .
C105 C102 C101 108.8(4) . .
C103 C102 C101 104.6(3) . .
C203 C102 C101 104.6(4) . .
C204 C102 C101 107.2(5) . .
C102 C103 H10A 109.5 . .
C102 C103 H10B 109.5 . .
H10A C103 H10B 109.5 . .
C102 C103 H10C 109.5 . .
H10A C103 H10C 109.5 . .
H10B C103 H10C 109.5 . .
C102 C104 H10D 109.5 . .
C102 C104 H10E 109.5 . .
H10D C104 H10E 109.5 . .
C102 C104 H10F 109.5 . .
H10D C104 H10F 109.5 . .
H10E C104 H10F 109.5 . .
C102 C105 H10G 109.5 . .
C102 C105 H10H 109.5 . .
H10G C105 H10H 109.5 . .
C102 C105 H10I 109.5 . .
H10G C105 H10I 109.5 . .
H10H C105 H10I 109.5 . .
C102 C203 H20A 109.5 . .
C102 C203 H20B 109.5 . .
H20A C203 H20B 109.5 . .
C102 C203 H20C 109.5 . .
H20A C203 H20C 109.5 . .
H20B C203 H20C 109.5 . .
C102 C204 H20D 109.5 . .
C102 C204 H20E 109.5 . .
H20D C204 H20E 109.5 . .
C102 C204 H20F 109.5 . .
H20D C204 H20F 109.5 . .
H20E C204 H20F 109.5 . .
C102 C205 H20G 109.5 . .
C102 C205 H20H 109.5 . .
H20G C205 H20H 109.5 . .
C102 C205 H20I 109.5 . .
H20G C205 H20I 109.5 . .
H20H C205 H20I 109.5 . .
O13 C111 O14 125.3(3) . .
O13 C111 C112 118.8(3) . .
O14 C111 C112 115.8(3) . .
C114 C112 C113 110.3(3) . .
C114 C112 C111 112.4(3) . .
C113 C112 C111 105.5(3) . .
C114 C112 C115 110.3(3) . .
C113 C112 C115 109.2(3) . .
C111 C112 C115 108.9(3) . .
C112 C113 H11B 109.5 . .
C112 C113 H11C 109.5 . .
H11B C113 H11C 109.5 . .
C112 C113 H11D 109.5 . .
H11B C113 H11D 109.5 . .
H11C C113 H11D 109.5 . .
C112 C114 H11E 109.5 . .
C112 C114 H11F 109.5 . .
H11E C114 H11F 109.5 . .
C112 C114 H11G 109.5 . .
H11E C114 H11G 109.5 . .
H11F C114 H11G 109.5 . .
C112 C115 H11H 109.5 . .
C112 C115 H11I 109.5 . .
H11H C115 H11I 109.5 . .
C112 C115 H11J 109.5 . .
H11H C115 H11J 109.5 . .
H11I C115 H11J 109.5 . .
O16 C121 O15 125.5(3) . .
O16 C121 C122 119.7(3) . .
O15 C121 C122 114.8(3) . .
C323 C122 C325 115.6(10) . .
C323 C122 C324 109.5(10) . .
C325 C122 C324 97.1(9) . .
C323 C122 C121 116.4(7) . .
C325 C122 C121 109.0(7) . .
C324 C122 C121 107.2(7) . .
C121 C122 C223 111.9(5) . .
C121 C122 C125 111.8(5) . .
C121 C122 C124 102.7(5) . .
C125 C122 C124 107.0(7) . .
C121 C122 C225 106.1(5) . .
C223 C122 C225 117.7(7) . .
C121 C122 C224 108.3(5) . .
C223 C122 C224 107.8(7) . .
C225 C122 C224 104.5(7) . .
C121 C122 C123 108.7(5) . .
C125 C122 C123 123.5(7) . .
C124 C122 C123 100.6(7) . .
C122 C123 H12A 109.5 . .
C122 C123 H12B 109.5 . .
H12A C123 H12B 109.5 . .
C122 C123 H12C 109.5 . .
H12A C123 H12C 109.5 . .
H12B C123 H12C 109.5 . .
C122 C124 H12D 109.5 . .
C122 C124 H12E 109.5 . .
H12D C124 H12E 109.5 . .
C122 C124 H12F 109.5 . .
H12D C124 H12F 109.5 . .
H12E C124 H12F 109.5 . .
C122 C125 H12G 109.5 . .
C122 C125 H12H 109.5 . .
H12G C125 H12H 109.5 . .
C122 C125 H12I 109.5 . .
H12G C125 H12I 109.5 . .
H12H C125 H12I 109.5 . .
C122 C223 H22A 109.5 . .
C122 C223 H22B 109.5 . .
H22A C223 H22B 109.5 . .
C122 C223 H22C 109.5 . .
H22A C223 H22C 109.5 . .
H22B C223 H22C 109.5 . .
C122 C224 H22D 109.5 . .
C122 C224 H22E 109.5 . .
H22D C224 H22E 109.5 . .
C122 C224 H22F 109.5 . .
H22D C224 H22F 109.5 . .
H22E C224 H22F 109.5 . .
C122 C225 H22G 109.5 . .
C122 C225 H22H 109.5 . .
H22G C225 H22H 109.5 . .
C122 C225 H22I 109.5 . .
H22G C225 H22I 109.5 . .
H22H C225 H22I 109.5 . .
C122 C323 H32B 109.5 . .
C122 C323 H32C 109.5 . .
H32B C323 H32C 109.5 . .
C122 C323 H32D 109.5 . .
H32B C323 H32D 109.5 . .
H32C C323 H32D 109.5 . .
C122 C324 H32E 109.5 . .
C122 C324 H32F 109.5 . .
H32E C324 H32F 109.5 . .
C122 C324 H32G 109.5 . .
H32E C324 H32G 109.5 . .
H32F C324 H32G 109.5 . .
C122 C325 H32H 109.5 . .
C122 C325 H32I 109.5 . .
H32H C325 H32I 109.5 . .
C122 C325 H32J 109.5 . .
H32H C325 H32J 109.5 . .
H32I C325 H32J 109.5 . .
O17 C131 O18 125.3(2) . .
O17 C131 C132 119.4(2) . .
O18 C131 C132 115.2(2) . .
C134 C132 C135 110.9(3) . .
C134 C132 C131 110.5(2) . .
C135 C132 C131 112.4(2) . .
C134 C132 C133 110.0(3) . .
C135 C132 C133 108.9(3) . .
C131 C132 C133 104.0(2) . .
C132 C133 H13B 109.5 . .
C132 C133 H13C 109.5 . .
H13B C133 H13C 109.5 . .
C132 C133 H13D 109.5 . .
H13B C133 H13D 109.5 . .
H13C C133 H13D 109.5 . .
C132 C134 H13E 109.5 . .
C132 C134 H13F 109.5 . .
H13E C134 H13F 109.5 . .
C132 C134 H13G 109.5 . .
H13E C134 H13G 109.5 . .
H13F C134 H13G 109.5 . .
C132 C135 H13H 109.5 . .
C132 C135 H13I 109.5 . .
H13H C135 H13I 109.5 . .
C132 C135 H13J 109.5 . .
H13H C135 H13J 109.5 . .
H13I C135 H13J 109.5 . .
O20 C141 O19 125.0(3) . .
O20 C141 C142 120.4(2) . .
O19 C141 C142 114.6(2) . .
C145 C142 C144 110.8(3) . .
C145 C142 C141 108.8(2) . .
C144 C142 C141 110.0(2) . .
C145 C142 C143 110.6(3) . .
C144 C142 C143 110.1(3) . .
C141 C142 C143 106.4(2) . .
C142 C143 H14B 109.5 . .
C142 C143 H14C 109.5 . .
H14B C143 H14C 109.5 . .
C142 C143 H14D 109.5 . .
H14B C143 H14D 109.5 . .
H14C C143 H14D 109.5 . .
C142 C144 H14E 109.5 . .
C142 C144 H14F 109.5 . .
H14E C144 H14F 109.5 . .
C142 C144 H14G 109.5 . .
H14E C144 H14G 109.5 . .
H14F C144 H14G 109.5 . .
C142 C145 H14H 109.5 . .
C142 C145 H14I 109.5 . .
H14H C145 H14I 109.5 . .
C142 C145 H14J 109.5 . .
H14H C145 H14J 109.5 . .
H14I C145 H14J 109.5 . .
O23 Cl1 O24 108.1(2) . .
O23 Cl1 O21 112.7(2) . .
O24 Cl1 O21 109.79(18) . .
O23 Cl1 O22 110.9(2) . .
O24 Cl1 O22 106.21(19) . .
O21 Cl1 O22 108.93(17) . .
O28 Cl2 O25 110.23(16) . .
O28 Cl2 O27 111.88(18) . .
O25 Cl2 O27 110.92(16) . .
O28 Cl2 O26 107.36(16) . .
O25 Cl2 O26 108.44(16) . .
O27 Cl2 O26 107.85(15) . .
Cl3 C151 Cl4 111.83(17) . .
Cl3 C151 H15A 109.3 . .
Cl4 C151 H15A 109.3 . .
Cl3 C151 H15B 109.3 . .
Cl4 C151 H15B 109.3 . .
H15A C151 H15B 107.9 . .

loop_
_geom_bond_atom_site_label_1
_geom_bond_atom_site_label_2
_geom_bond_distance
_geom_bond_site_symmetry_2
Mn1 O1 1.8739(17) .
Mn1 O9 1.9183(19) .
Mn1 N2 2.010(2) .
Mn1 N1 2.025(2) .
Mn1 O4 2.1680(18) .
Mn1 O11 2.2043(19) .
Mn1 Mn3 3.1973(6) .
Mn1 Mn2 3.1987(6) .
Mn2 O1 1.8769(17) .
Mn2 O14 1.9335(18) .
Mn2 N4 2.013(2) .
Mn2 N3 2.024(2) .
Mn2 O5 2.1980(18) .
Mn2 O10 2.2099(19) .
Mn2 Mn3 3.2022(6) .
Mn3 O1 1.8702(17) .
Mn3 O12 1.9302(19) .
Mn3 N5 2.020(2) .
Mn3 N6 2.022(2) .
Mn3 O13 2.1743(19) .
Mn3 O3 2.1929(18) .
Mn4 O2 1.8744(18) .
Mn4 O15 1.9263(18) .
Mn4 N8 2.011(2) .
Mn4 N7 2.026(2) .
Mn4 O17 2.1864(19) .
Mn4 O7 2.2066(19) .
Mn4 Mn6 3.1969(6) .
Mn4 Mn5 3.1987(6) .
Mn5 O2 1.8711(17) .
Mn5 O19 1.9346(19) .
Mn5 N10 2.007(2) .
Mn5 N9 2.024(2) .
Mn5 O8 2.1733(18) .
Mn5 O16 2.190(2) .
Mn5 Mn6 3.2048(6) .
Mn6 O2 1.8722(17) .
Mn6 O18 1.9266(18) .
Mn6 N12 2.009(2) .
Mn6 N11 2.031(2) .
Mn6 O6 2.1762(18) .
Mn6 O20 2.2185(18) .
O3 N2 1.322(3) .
O4 N4 1.314(3) .
O5 N6 1.310(3) .
O6 N8 1.312(3) .
O7 N10 1.311(3) .
O8 N12 1.321(3) .
O9 C91 1.279(3) .
O10 C91 1.248(3) .
O11 C101 1.240(3) .
O12 C101 1.288(3) .
O13 C111 1.236(3) .
O14 C111 1.288(3) .
O15 C121 1.294(4) .
O16 C121 1.231(4) .
O17 C131 1.237(3) .
O18 C131 1.285(3) .
O19 C141 1.287(3) .
O20 C141 1.235(3) .
N1 C1 1.335(4) .
N1 C5 1.362(4) .
N2 C6 1.307(3) .
N3 C11 1.339(3) .
N3 C15 1.374(3) .
N4 C16 1.305(3) .
N5 C21 1.340(4) .
N5 C25 1.364(4) .
N6 C26 1.308(3) .
N7 C41 1.340(4) .
N7 C37 1.368(3) .
N8 C36 1.308(3) .
N9 C51 1.334(4) .
N9 C55 1.359(4) .
N10 C56 1.307(3) .
N11 C71 1.337(4) .
N11 C75 1.362(3) .
N12 C76 1.298(3) .
C1 C2 1.368(5) .
C1 H1A 0.9500 .
C2 C3 1.391(5) .
C2 H2A 0.9500 .
C3 C4 1.368(5) .
C3 H3A 0.9500 .
C4 C5 1.378(4) .
C4 H4A 0.9500 .
C5 C6 1.463(4) .
C6 C7 1.489(4) .
C7 C78 1.541(4) 5_565
C7 H7A 0.9900 .
C7 H7B 0.9900 .
C11 C12 1.378(4) .
C11 H11A 0.9500 .
C12 C13 1.390(4) .
C13 C14 1.395(4) .
C13 H13A 0.9500 .
C14 C15 1.389(4) .
C14 H14A 0.9500 .
C15 C16 1.460(4) .
C16 C17 1.497(4) .
C17 C58 1.557(4) 5_565
C17 H17A 0.9900 .
C17 H17B 0.9900 .
C21 C22 1.378(5) .
C21 H21A 0.9500 .
C22 C23 1.389(5) .
C23 C24 1.379(4) .
C23 H23A 0.9500 .
C24 C25 1.381(4) .
C24 H24A 0.9500 .
C25 C26 1.462(4) .
C26 C27 1.492(4) .
C27 C28 1.541(4) .
C27 H27A 0.9900 .
C27 H27B 0.9900 .
C28 C29 1.529(4) .
C28 C35 1.546(4) .
C28 H28A 1.0000 .
C29 C34 1.352(5) .
C29 C30 1.415(5) .
C30 C31 1.370(5) .
C30 H30A 0.9500 .
C31 C32 1.318(7) .
C31 H31A 0.9500 .
C32 C33 1.390(7) .
C32 H32A 0.9500 .
C33 C34 1.459(6) .
C33 H33A 0.9500 .
C34 H34A 0.9500 .
C35 C36 1.502(4) .
C35 H35A 0.9900 .
C35 H35B 0.9900 .
C36 C37 1.449(4) .
C37 C38 1.392(4) .
C38 C39 1.383(4) .
C38 H38A 0.9500 .
C39 C40 1.369(4) .
C39 H39A 0.9500 .
C40 C41 1.383(4) .
C40 H40A 0.9500 .
C41 H41A 0.9500 .
C51 C52 1.377(5) .
C51 H51A 0.9500 .
C52 C53 1.371(6) .
C52 H52A 0.9500 .
C53 C54 1.367(5) .
C53 H53A 0.9500 .
C54 C55 1.384(4) .
C54 H54A 0.9500 .
C55 C56 1.465(4) .
C56 C57 1.499(4) .
C57 C58 1.549(4) .
C57 H57A 0.9900 .
C57 H57B 0.9900 .
C58 C59 1.521(4) .
C58 C17 1.557(4) 5_565
C58 H58A 1.0000 .
C59 C60 1.377(4) .
C59 C64 1.388(4) .
C60 C61 1.393(4) .
C60 H60A 0.9500 .
C61 C62 1.388(4) .
C61 H61A 0.9500 .
C62 C63 1.371(5) .
C62 H62A 0.9500 .
C63 C64 1.388(4) .
C63 H63A 0.9500 .
C64 H64A 0.9500 .
C71 C72 1.386(4) .
C71 H71A 0.9500 .
C72 C73 1.374(5) .
C72 H72A 0.9500 .
C73 C74 1.379(4) .
C73 H73A 0.9500 .
C74 C75 1.387(4) .
C74 H74A 0.9500 .
C75 C76 1.465(4) .
C76 C77 1.502(4) .
C77 C78 1.559(4) .
C77 H77A 0.9900 .
C77 H77B 0.9900 .
C78 C79 1.520(4) .
C78 C7 1.541(4) 5_565
C78 H78A 1.0000 .
C79 C80 1.371(4) .
C79 C84 1.389(4) .
C80 C81 1.384(4) .
C80 H80A 0.9500 .
C81 C82 1.368(5) .
C81 H81A 0.9500 .
C82 C83 1.378(5) .
C82 H82A 0.9500 .
C83 C84 1.379(5) .
C83 H83A 0.9500 .
C84 H84A 0.9500 .
C91 C92 1.531(4) .
C92 C93 1.525(5) .
C92 C94 1.531(4) .
C92 C95 1.534(4) .
C93 H93A 0.9800 .
C93 H93B 0.9800 .
C93 H93C 0.9800 .
C94 H94A 0.9800 .
C94 H94B 0.9800 .
C94 H94C 0.9800 .
C95 H95A 0.9800 .
C95 H95B 0.9800 .
C95 H95C 0.9800 .
C101 C102 1.543(4) .
C102 C104 1.522(4) .
C102 C205 1.523(4) .
C102 C105 1.534(4) .
C102 C103 1.536(4) .
C102 C203 1.537(4) .
C102 C204 1.540(4) .
C103 H10A 0.9800 .
C103 H10B 0.9800 .
C103 H10C 0.9800 .
C104 H10D 0.9800 .
C104 H10E 0.9800 .
C104 H10F 0.9800 .
C105 H10G 0.9800 .
C105 H10H 0.9800 .
C105 H10I 0.9800 .
C203 H20A 0.9800 .
C203 H20B 0.9800 .
C203 H20C 0.9800 .
C204 H20D 0.9800 .
C204 H20E 0.9800 .
C204 H20F 0.9800 .
C205 H20G 0.9800 .
C205 H20H 0.9800 .
C205 H20I 0.9800 .
C111 C112 1.531(4) .
C112 C114 1.512(5) .
C112 C113 1.527(5) .
C112 C115 1.532(5) .
C113 H11B 0.9800 .
C113 H11C 0.9800 .
C113 H11D 0.9800 .
C114 H11E 0.9800 .
C114 H11F 0.9800 .
C114 H11G 0.9800 .
C115 H11H 0.9800 .
C115 H11I 0.9800 .
C115 H11J 0.9800 .
C121 C122 1.532(4) .
C122 C323 1.490(9) .
C122 C325 1.495(9) .
C122 C324 1.503(9) .
C122 C223 1.544(5) .
C122 C125 1.552(5) .
C122 C124 1.559(5) .
C122 C225 1.561(5) .
C122 C224 1.567(5) .
C122 C123 1.569(5) .
C123 H12A 0.9800 .
C123 H12B 0.9800 .
C123 H12C 0.9800 .
C124 H12D 0.9800 .
C124 H12E 0.9800 .
C124 H12F 0.9800 .
C125 H12G 0.9800 .
C125 H12H 0.9800 .
C125 H12I 0.9800 .
C223 H22A 0.9800 .
C223 H22B 0.9800 .
C223 H22C 0.9800 .
C224 H22D 0.9800 .
C224 H22E 0.9800 .
C224 H22F 0.9800 .
C225 H22G 0.9800 .
C225 H22H 0.9800 .
C225 H22I 0.9800 .
C323 H32B 0.9800 .
C323 H32C 0.9800 .
C323 H32D 0.9800 .
C324 H32E 0.9800 .
C324 H32F 0.9800 .
C324 H32G 0.9800 .
C325 H32H 0.9800 .
C325 H32I 0.9800 .
C325 H32J 0.9800 .
C131 C132 1.528(4) .
C132 C134 1.522(4) .
C132 C135 1.527(4) .
C132 C133 1.542(4) .
C133 H13B 0.9800 .
C133 H13C 0.9800 .
C133 H13D 0.9800 .
C134 H13E 0.9800 .
C134 H13F 0.9800 .
C134 H13G 0.9800 .
C135 H13H 0.9800 .
C135 H13I 0.9800 .
C135 H13J 0.9800 .
C141 C142 1.536(4) .
C142 C145 1.516(4) .
C142 C144 1.520(4) .
C142 C143 1.540(4) .
C143 H14B 0.9800 .
C143 H14C 0.9800 .
C143 H14D 0.9800 .
C144 H14E 0.9800 .
C144 H14F 0.9800 .
C144 H14G 0.9800 .
C145 H14H 0.9800 .
C145 H14I 0.9800 .
C145 H14J 0.9800 .
Cl1 O23 1.381(3) .
Cl1 O24 1.415(3) .
Cl1 O21 1.425(2) .
Cl1 O22 1.438(3) .
Cl2 O28 1.409(3) .
Cl2 O25 1.420(2) .
Cl2 O27 1.434(2) .
Cl2 O26 1.456(3) .
Cl3 C151 1.758(3) .
Cl4 C151 1.763(3) .
C151 H15A 0.9900 .
C151 H15B 0.9900 .
